data_7717605
loop_
_publ_author_name
'L\"uckert, Paula L.'
'Gilmer, Jannik'
'Virovets, Alexander'
'Lerner, Hans-Wolfram'
'Wagner, Matthias'

_publ_section_title
;
 Donor-free 9-aluminafluorenes: molecular structures and reactivity
;
_journal_name_full 'Dalton Transactions'
_journal_paper_doi 10.1039/D4DT03148B
_journal_year 2024
_chemical_formula_moiety 'C20 H20 Al Br2 N4, Al Br4'
_chemical_formula_sum 'C20 H20 Al2 Br6 N4'
_chemical_formula_weight 849.82
_chemical_properties_physical Air-sensitive,Moisture-sensitive
_space_group_crystal_system orthorhombic
_space_group_IT_number 33
_space_group_name_Hall 'P 2c -2n'
_space_group_name_H-M_alt 'P n a 21'
_atom_sites_solution_hydrogens geom
_atom_sites_solution_primary direct
_audit_creation_method SHELXL-2018/3
_audit_update_record
;
2024-10-28 deposited with the CCDC.	2024-12-02 downloaded from the CCDC.
;
_cell_angle_alpha 90
_cell_angle_beta 90
_cell_angle_gamma 90
_cell_formula_units_Z 4
_cell_length_a 19.2045(15)
_cell_length_b 15.4711(11)
_cell_length_c 9.5030(6)
_cell_measurement_reflns_used 2769
_cell_measurement_temperature 173(2)
_cell_measurement_theta_max 24.0850
_cell_measurement_theta_min 3.6240
_cell_volume 2823.5(3)
_computing_cell_refinement 'CrysAlisPro 1.171.42.43a (Rigaku OD, 2022)'
_computing_data_collection 'X-Area (Stoe & Cie, 2001)'
_computing_data_reduction 'CrysAlisPro 1.171.42.43a (Rigaku OD, 2022)'
_computing_publication_material 'IUCr PublCIF online service'
_computing_structure_refinement 'SHELXL-2018/3 (Sheldrick, 2018)'
_computing_structure_solution 'SHELXS (Sheldrick, 2008)'
_diffrn_ambient_temperature 173(2)
_diffrn_detector 'image plate'
_diffrn_detector_area_resol_mean 6.67
_diffrn_detector_type 'STOE image plate (34 cm diameter)'
_diffrn_measured_fraction_theta_full 0.995
_diffrn_measured_fraction_theta_max 0.992
_diffrn_measurement_device '2-circle goniometer'
_diffrn_measurement_device_type 'STOE IPDS II two-circle-diffractometer'
_diffrn_measurement_method \w
_diffrn_radiation_monochromator mirror
_diffrn_radiation_type MoK\a
_diffrn_radiation_wavelength 0.71073
_diffrn_reflns_av_R_equivalents 0.0948
_diffrn_reflns_av_unetI/netI 0.1066
_diffrn_reflns_Laue_measured_fraction_full 0.995
_diffrn_reflns_Laue_measured_fraction_max 0.992
_diffrn_reflns_limit_h_max 23
_diffrn_reflns_limit_h_min -20
_diffrn_reflns_limit_k_max 18
_diffrn_reflns_limit_k_min -19
_diffrn_reflns_limit_l_max 11
_diffrn_reflns_limit_l_min -11
_diffrn_reflns_number 18186
_diffrn_reflns_point_group_measured_fraction_full 0.996
_diffrn_reflns_point_group_measured_fraction_max 0.992
_diffrn_reflns_theta_full 25.242
_diffrn_reflns_theta_max 26.059
_diffrn_reflns_theta_min 3.558
_diffrn_source 'Genix 3D I\mS microfocus X-ray source'
_exptl_absorpt_coefficient_mu 8.610
_exptl_absorpt_correction_T_max 1.00000
_exptl_absorpt_correction_T_min 0.17483
_exptl_absorpt_correction_type multi-scan
_exptl_absorpt_process_details
;
CrysAlisPro 1.171.42.43a (Rigaku Oxford Diffraction, 2022)
Empirical absorption correction using spherical harmonics,
implemented in SCALE3 ABSPACK scaling algorithm.
;
_exptl_crystal_colour colourless
_exptl_crystal_density_diffrn 1.999
_exptl_crystal_description block
_exptl_crystal_F_000 1616
_exptl_crystal_size_max 0.230
_exptl_crystal_size_mid 0.190
_exptl_crystal_size_min 0.180
_refine_diff_density_max 1.643
_refine_diff_density_min -2.220
_refine_diff_density_rms 0.243
_refine_ls_abs_structure_details
;
 Flack x determined using 1546 quotients [(I+)-(I-)]/[(I+)+(I-)]
 (Parsons, Flack and Wagner, Acta Cryst. B69 (2013) 249-259).
;
_refine_ls_abs_structure_Flack 0.013(15)
_refine_ls_extinction_method none
_refine_ls_goodness_of_fit_ref 1.153
_refine_ls_hydrogen_treatment constr
_refine_ls_matrix_type full
_refine_ls_number_parameters 289
_refine_ls_number_reflns 5553
_refine_ls_number_restraints 13
_refine_ls_restrained_S_all 1.152
_refine_ls_R_factor_all 0.1008
_refine_ls_R_factor_gt 0.0816
_refine_ls_shift/su_max 0.000
_refine_ls_shift/su_mean 0.000
_refine_ls_structure_factor_coef Fsqd
_refine_ls_weighting_details 'w=1/[\s^2^(Fo^2^)+(0.0589P)^2^+43.9646P] where P=(Fo^2^+2Fc^2^)/3'
_refine_ls_weighting_scheme calc
_refine_ls_wR_factor_gt 0.1890
_refine_ls_wR_factor_ref 0.2021
_reflns_Friedel_coverage 0.881
_reflns_Friedel_fraction_full 0.997
_reflns_Friedel_fraction_max 0.993
_reflns_number_gt 4600
_reflns_number_total 5553
_reflns_threshold_expression 'I > 2\s(I)'
_cod_data_source_file d4dt03148b3.cif
_cod_data_source_block 5_AlBr4_wa3255_AV
_cod_database_code 7717605
_shelx_shelxl_version_number 2018/3
_shelx_space_group_comment
;
The symmetry employed for this shelxl refinement is uniquely defined
by the following loop, which should always be used as a source of
symmetry information in preference to the above space-group names.
They are only intended as comments.
;
_shelx_estimated_absorpt_t_min 0.242
_shelx_estimated_absorpt_t_max 0.306

loop_
_space_group_symop_operation_xyz
'x, y, z'
'-x, -y, z+1/2'
'x+1/2, -y+1/2, z'
'-x+1/2, y+1/2, z+1/2'

loop_
_atom_site_label
_atom_site_type_symbol
_atom_site_fract_x
_atom_site_fract_y
_atom_site_fract_z
_atom_site_U_iso_or_equiv
_atom_site_adp_type
_atom_site_occupancy
_atom_site_site_symmetry_order
_atom_site_calc_flag
_atom_site_refinement_flags_posn
_atom_site_refinement_flags_adp
_atom_site_refinement_flags_occupancy
_atom_site_disorder_assembly
_atom_site_disorder_group
Al1 Al 0.7986(3) 0.4371(4) 0.5004(6) 0.0110(11) Uani 1 1 d . . . . .
Br1 Br 0.80922(10) 0.41653(13) 0.7590(2) 0.0208(4) Uani 1 1 d . . . . .
Br2 Br 0.79315(10) 0.45823(11) 0.2412(2) 0.0164(4) Uani 1 1 d . . . . .
N1 N 0.9051(9) 0.4461(12) 0.4843(18) 0.020(4) Uani 1 1 d . . . . .
C2 C 0.9501(12) 0.3847(15) 0.543(2) 0.025(5) Uani 1 1 d . . . . .
H2 H 0.930193 0.338834 0.596125 0.030 Uiso 1 1 calc R U . . .
C3 C 1.0173(13) 0.3867(19) 0.529(3) 0.040(6) Uani 1 1 d . . . . .
H3 H 1.044902 0.341496 0.567481 0.048 Uiso 1 1 calc R U . . .
C4 C 1.0499(15) 0.457(2) 0.457(3) 0.047(7) Uani 1 1 d . . . . .
H4 H 1.099054 0.461540 0.448110 0.056 Uiso 1 1 calc R U . . .
C5 C 1.0062(12) 0.5189(17) 0.401(2) 0.030(5) Uani 1 1 d . U . . .
H5 H 1.025444 0.567434 0.353253 0.036 Uiso 1 1 calc R U . . .
C6 C 0.9340(12) 0.5109(13) 0.412(2) 0.020(4) Uani 1 1 d . . . . .
H6 H 0.904819 0.552309 0.367467 0.024 Uiso 1 1 calc R U . . .
N11 N 0.8015(9) 0.3028(11) 0.4735(17) 0.016(4) Uani 1 1 d . . . . .
C12 C 0.7625(11) 0.2533(12) 0.559(2) 0.018(4) Uani 1 1 d . . . . .
H12 H 0.733731 0.279373 0.628804 0.021 Uiso 1 1 calc R U . . .
C13 C 0.7647(14) 0.1632(15) 0.546(3) 0.037(6) Uani 1 1 d . . . . .
H13 H 0.737008 0.128394 0.606578 0.044 Uiso 1 1 calc R U . . .
C14 C 0.8050(12) 0.1253(14) 0.450(2) 0.024(5) Uani 1 1 d . . . . .
H14 H 0.806218 0.064245 0.439741 0.029 Uiso 1 1 calc R U . . .
C15 C 0.8428(12) 0.1752(15) 0.369(3) 0.031(5) Uani 1 1 d . . . . .
H15 H 0.871976 0.149492 0.300213 0.037 Uiso 1 1 calc R U . . .
C16 C 0.8416(11) 0.2653(13) 0.382(2) 0.019(4) Uani 1 1 d . . . . .
H16 H 0.870502 0.299452 0.322796 0.023 Uiso 1 1 calc R U . . .
N21 N 0.7888(8) 0.5689(10) 0.5299(17) 0.014(3) Uani 1 1 d . . . . .
C22 C 0.7394(11) 0.6147(12) 0.459(2) 0.017(4) Uani 1 1 d . . . . .
H22 H 0.711435 0.586301 0.390574 0.021 Uiso 1 1 calc R U . . .
C23 C 0.7295(12) 0.7012(14) 0.484(2) 0.024(5) Uani 1 1 d . . . . .
H23 H 0.693540 0.731353 0.436155 0.029 Uiso 1 1 calc R U . . .
C24 C 0.7717(12) 0.7449(15) 0.579(3) 0.031(6) Uani 1 1 d . . . . .
H24 H 0.766394 0.805132 0.594916 0.038 Uiso 1 1 calc R U . . .
C25 C 0.8220(12) 0.6971(14) 0.650(2) 0.026(5) Uani 1 1 d . . . . .
H25 H 0.851171 0.724926 0.716971 0.031 Uiso 1 1 calc R U . . .
C26 C 0.8298(10) 0.6129(13) 0.625(2) 0.018(4) Uani 1 1 d . . . . .
H26 H 0.864756 0.582098 0.675320 0.022 Uiso 1 1 calc R U . . .
N31 N 0.6909(8) 0.4268(10) 0.5124(16) 0.010(3) Uani 1 1 d . U . . .
C32 C 0.6531(11) 0.3847(12) 0.413(2) 0.015(4) Uani 1 1 d . . . . .
H32 H 0.677135 0.362455 0.333581 0.018 Uiso 1 1 calc R U . . .
C33 C 0.5832(12) 0.3723(14) 0.419(2) 0.025(5) Uani 1 1 d . . . . .
H33 H 0.560275 0.335151 0.354775 0.030 Uiso 1 1 calc R U . . .
C34 C 0.5458(11) 0.4160(14) 0.524(2) 0.021(4) Uani 1 1 d . . . . .
H34 H 0.496326 0.414168 0.526735 0.025 Uiso 1 1 calc R U . . .
C35 C 0.5820(13) 0.4606(13) 0.622(2) 0.027(5) Uani 1 1 d . . . . .
H35 H 0.557584 0.489520 0.694524 0.032 Uiso 1 1 calc R U . . .
C36 C 0.6537(11) 0.4653(12) 0.618(2) 0.019(4) Uani 1 1 d . . . . .
H36 H 0.677671 0.495784 0.689949 0.023 Uiso 1 1 calc R U . . .
Al2 Al 0.4734(3) 0.6846(5) 0.4395(7) 0.0242(14) Uani 1 1 d . . . . .
Br3 Br 0.5648(2) 0.6425(4) 0.3092(5) 0.0950(15) Uani 1 1 d . . . . .
Br4 Br 0.40950(17) 0.57635(18) 0.5369(3) 0.0467(7) Uani 1 1 d . . . . .
Br5 Br 0.51190(14) 0.77376(18) 0.6206(3) 0.0404(7) Uani 1 1 d . . . . .
Br6 Br 0.39815(14) 0.76100(16) 0.2970(3) 0.0342(6) Uani 1 1 d . . . . .

loop_
_atom_site_aniso_label
_atom_site_aniso_U_11
_atom_site_aniso_U_22
_atom_site_aniso_U_33
_atom_site_aniso_U_23
_atom_site_aniso_U_13
_atom_site_aniso_U_12
Al1 0.009(3) 0.012(3) 0.013(2) -0.0003(18) 0.001(2) 0.000(2)
Br1 0.0202(9) 0.0258(10) 0.0165(9) 0.0036(8) -0.0026(8) -0.0035(8)
Br2 0.0203(9) 0.0149(8) 0.0141(8) 0.0008(8) 0.0003(8) 0.0002(7)
N1 0.019(10) 0.023(10) 0.019(9) -0.004(7) 0.004(7) -0.001(8)
C2 0.021(12) 0.034(12) 0.020(10) -0.001(10) 0.013(9) 0.013(10)
C3 0.026(14) 0.063(18) 0.031(14) 0.007(13) -0.001(11) 0.016(13)
C4 0.027(15) 0.07(2) 0.048(16) -0.001(15) -0.019(13) 0.011(14)
C5 0.019(9) 0.046(11) 0.026(10) 0.001(8) 0.007(8) -0.003(9)
C6 0.022(11) 0.019(11) 0.018(10) -0.005(8) 0.005(8) -0.003(9)
N11 0.014(9) 0.018(9) 0.016(8) 0.003(7) -0.008(7) 0.004(7)
C12 0.014(10) 0.013(9) 0.026(11) 0.001(8) 0.004(9) -0.002(8)
C13 0.033(14) 0.021(12) 0.056(16) 0.015(12) -0.009(13) -0.009(10)
C14 0.033(14) 0.017(10) 0.023(10) -0.008(9) -0.001(10) 0.006(9)
C15 0.024(12) 0.023(12) 0.045(14) -0.003(11) 0.011(11) 0.007(10)
C16 0.016(10) 0.009(10) 0.032(12) -0.007(8) 0.000(9) 0.006(8)
N21 0.010(8) 0.012(8) 0.021(9) 0.002(7) 0.003(7) -0.004(6)
C22 0.022(11) 0.006(9) 0.024(11) -0.003(8) -0.005(9) 0.001(8)
C23 0.024(12) 0.018(11) 0.029(12) -0.006(9) -0.005(9) 0.005(9)
C24 0.021(12) 0.015(11) 0.057(17) 0.001(10) 0.008(11) -0.001(9)
C25 0.024(12) 0.020(11) 0.032(12) -0.016(9) 0.017(10) -0.013(9)
C26 0.011(9) 0.019(10) 0.023(10) -0.009(8) -0.008(9) -0.002(8)
N31 0.016(7) 0.005(7) 0.008(6) 0.005(5) 0.000(6) 0.002(5)
C32 0.014(10) 0.012(9) 0.018(9) 0.000(7) -0.005(8) 0.000(8)
C33 0.020(12) 0.023(11) 0.031(12) 0.002(9) -0.013(10) -0.011(9)
C34 0.013(10) 0.035(12) 0.015(10) 0.002(9) 0.005(8) -0.010(9)
C35 0.033(13) 0.019(11) 0.029(11) 0.003(10) 0.015(11) 0.011(9)
C36 0.017(10) 0.012(9) 0.028(11) -0.009(9) -0.007(9) 0.001(8)
Al2 0.016(3) 0.035(4) 0.022(3) -0.001(3) -0.005(3) -0.003(3)
Br3 0.047(2) 0.141(4) 0.097(3) -0.020(3) -0.008(2) -0.002(2)
Br4 0.0443(18) 0.0427(16) 0.0530(18) 0.0053(14) 0.0023(14) -0.0012(13)
Br5 0.0344(14) 0.0502(16) 0.0368(13) -0.0051(12) -0.0163(12) -0.0099(12)
Br6 0.0379(14) 0.0349(13) 0.0296(11) 0.0048(11) -0.0068(11) 0.0004(11)

loop_
_atom_type_symbol
_atom_type_description
_atom_type_scat_dispersion_real
_atom_type_scat_dispersion_imag
_atom_type_scat_source
C C 0.0033 0.0016 'International Tables Vol C Tables 4.2.6.8 and 6.1.1.4'
H H 0.0000 0.0000 'International Tables Vol C Tables 4.2.6.8 and 6.1.1.4'
N N 0.0061 0.0033 'International Tables Vol C Tables 4.2.6.8 and 6.1.1.4'
Al Al 0.0645 0.0514 'International Tables Vol C Tables 4.2.6.8 and 6.1.1.4'
Br Br -0.2901 2.4595 'International Tables Vol C Tables 4.2.6.8 and 6.1.1.4'

loop_
_geom_angle_atom_site_label_1
_geom_angle_atom_site_label_2
_geom_angle_atom_site_label_3
_geom_angle
_geom_angle_site_symmetry_1
_geom_angle_site_symmetry_3
_geom_angle_publ_flag
N1 Al1 N21 92.0(7) . . ?
N1 Al1 N31 178.8(8) . . ?
N21 Al1 N31 88.7(7) . . ?
N1 Al1 N11 91.8(7) . . ?
N21 Al1 N11 176.2(7) . . ?
N31 Al1 N11 87.5(7) . . ?
N1 Al1 Br1 90.0(5) . . ?
N21 Al1 Br1 90.0(5) . . ?
N31 Al1 Br1 91.0(5) . . ?
N11 Al1 Br1 89.5(5) . . ?
N1 Al1 Br2 87.7(5) . . ?
N21 Al1 Br2 90.1(5) . . ?
N31 Al1 Br2 91.3(5) . . ?
N11 Al1 Br2 90.6(5) . . ?
Br1 Al1 Br2 177.7(3) . . ?
C6 N1 C2 117.3(19) . . ?
C6 N1 Al1 120.1(15) . . ?
C2 N1 Al1 122.5(14) . . ?
C3 C2 N1 124(2) . . ?
C3 C2 H2 118.1 . . ?
N1 C2 H2 118.1 . . ?
C2 C3 C4 120(2) . . ?
C2 C3 H3 120.0 . . ?
C4 C3 H3 120.0 . . ?
C5 C4 C3 117(3) . . ?
C5 C4 H4 121.7 . . ?
C3 C4 H4 121.7 . . ?
C4 C5 C6 121(3) . . ?
C4 C5 H5 119.5 . . ?
C6 C5 H5 119.5 . . ?
N1 C6 C5 121(2) . . ?
N1 C6 H6 119.4 . . ?
C5 C6 H6 119.4 . . ?
C16 N11 C12 118.9(18) . . ?
C16 N11 Al1 122.7(15) . . ?
C12 N11 Al1 118.4(14) . . ?
N11 C12 C13 120(2) . . ?
N11 C12 H12 120.2 . . ?
C13 C12 H12 120.2 . . ?
C14 C13 C12 121(2) . . ?
C14 C13 H13 119.5 . . ?
C12 C13 H13 119.5 . . ?
C15 C14 C13 118(2) . . ?
C15 C14 H14 121.1 . . ?
C13 C14 H14 121.1 . . ?
C14 C15 C16 122(2) . . ?
C14 C15 H15 119.0 . . ?
C16 C15 H15 119.0 . . ?
N11 C16 C15 121(2) . . ?
N11 C16 H16 119.6 . . ?
C15 C16 H16 119.6 . . ?
C22 N21 C26 117.8(16) . . ?
C22 N21 Al1 120.6(13) . . ?
C26 N21 Al1 121.6(14) . . ?
N21 C22 C23 121.1(19) . . ?
N21 C22 H22 119.4 . . ?
C23 C22 H22 119.4 . . ?
C22 C23 C24 120(2) . . ?
C22 C23 H23 119.8 . . ?
C24 C23 H23 119.8 . . ?
C23 C24 C25 118(2) . . ?
C23 C24 H24 121.2 . . ?
C25 C24 H24 121.2 . . ?
C26 C25 C24 121(2) . . ?
C26 C25 H25 119.6 . . ?
C24 C25 H25 119.6 . . ?
C25 C26 N21 122(2) . . ?
C25 C26 H26 118.9 . . ?
N21 C26 H26 118.9 . . ?
C32 N31 C36 116.1(16) . . ?
C32 N31 Al1 122.1(13) . . ?
C36 N31 Al1 121.8(13) . . ?
C33 C32 N31 124.4(19) . . ?
C33 C32 H32 117.8 . . ?
N31 C32 H32 117.8 . . ?
C32 C33 C34 118(2) . . ?
C32 C33 H33 120.9 . . ?
C34 C33 H33 120.9 . . ?
C35 C34 C33 118(2) . . ?
C35 C34 H34 121.0 . . ?
C33 C34 H34 121.0 . . ?
C34 C35 C36 122(2) . . ?
C34 C35 H35 119.1 . . ?
C36 C35 H35 119.1 . . ?
N31 C36 C35 121.1(19) . . ?
N31 C36 H36 119.5 . . ?
C35 C36 H36 119.5 . . ?
Br3 Al2 Br4 115.6(3) . . ?
Br3 Al2 Br6 108.3(3) . . ?
Br4 Al2 Br6 106.2(3) . . ?
Br3 Al2 Br5 109.3(3) . . ?
Br4 Al2 Br5 107.9(3) . . ?
Br6 Al2 Br5 109.3(3) . . ?

loop_
_geom_bond_atom_site_label_1
_geom_bond_atom_site_label_2
_geom_bond_distance
_geom_bond_site_symmetry_2
_geom_bond_publ_flag
Al1 N1 2.055(19) . ?
Al1 N21 2.067(17) . ?
Al1 N31 2.078(17) . ?
Al1 N11 2.095(18) . ?
Al1 Br1 2.487(6) . ?
Al1 Br2 2.487(6) . ?
N1 C6 1.34(3) . ?
N1 C2 1.40(3) . ?
C2 C3 1.30(3) . ?
C2 H2 0.9500 . ?
C3 C4 1.44(4) . ?
C3 H3 0.9500 . ?
C4 C5 1.38(4) . ?
C4 H4 0.9500 . ?
C5 C6 1.40(3) . ?
C5 H5 0.9500 . ?
C6 H6 0.9500 . ?
N11 C16 1.30(3) . ?
N11 C12 1.35(3) . ?
C12 C13 1.40(3) . ?
C12 H12 0.9500 . ?
C13 C14 1.34(4) . ?
C13 H13 0.9500 . ?
C14 C15 1.30(3) . ?
C14 H14 0.9500 . ?
C15 C16 1.40(3) . ?
C15 H15 0.9500 . ?
C16 H16 0.9500 . ?
N21 C22 1.36(3) . ?
N21 C26 1.38(3) . ?
C22 C23 1.37(3) . ?
C22 H22 0.9500 . ?
C23 C24 1.39(3) . ?
C23 H23 0.9500 . ?
C24 C25 1.39(4) . ?
C24 H24 0.9500 . ?
C25 C26 1.33(3) . ?
C25 H25 0.9500 . ?
C26 H26 0.9500 . ?
N31 C32 1.36(2) . ?
N31 C36 1.37(3) . ?
C32 C33 1.36(3) . ?
C32 H32 0.9500 . ?
C33 C34 1.40(3) . ?
C33 H33 0.9500 . ?
C34 C35 1.35(3) . ?
C34 H34 0.9500 . ?
C35 C36 1.38(3) . ?
C35 H35 0.9500 . ?
C36 H36 0.9500 . ?
Al2 Br3 2.246(8) . ?
Al2 Br4 2.273(8) . ?
Al2 Br6 2.306(7) . ?
Al2 Br5 2.326(7) . ?

loop_
_geom_hbond_atom_site_label_D
_geom_hbond_atom_site_label_H
_geom_hbond_atom_site_label_A
_geom_hbond_distance_DH
_geom_hbond_distance_HA
_geom_hbond_distance_DA
_geom_hbond_angle_DHA
_geom_hbond_site_symmetry_A
_geom_hbond_publ_flag
C3 H3 Br6 0.95 2.74 3.59(3) 149.4 4_645 yes
C6 H6 Br6 0.95 2.97 3.76(2) 141.5 3_565 yes
C12 H12 Br6 0.95 3.06 3.83(2) 139.2 2_665 yes
C13 H13 Br2 0.95 2.98 3.84(2) 150.2 4_645 yes
C16 H16 Br5 0.95 2.99 3.75(2) 138.3 4_644 yes
C22 H22 Br2 0.95 2.90 3.347(19) 110.1 . yes
C22 H22 Br3 0.95 3.05 3.67(2) 124.4 . yes
C23 H23 Br3 0.95 3.08 3.69(2) 123.6 . yes
C32 H32 Br2 0.95 2.82 3.35(2) 116.2 . yes
C33 H33 Br5 0.95 3.12 4.06(2) 174.6 2_664 yes
C36 H36 Br1 0.95 2.88 3.36(2) 112.1 . yes

loop_
_geom_torsion_atom_site_label_1
_geom_torsion_atom_site_label_2
_geom_torsion_atom_site_label_3
_geom_torsion_atom_site_label_4
_geom_torsion
_geom_torsion_site_symmetry_1
_geom_torsion_site_symmetry_2
_geom_torsion_site_symmetry_3
_geom_torsion_site_symmetry_4
_geom_torsion_publ_flag
C6 N1 C2 C3 -1(3) . . . . ?
Al1 N1 C2 C3 177(2) . . . . ?
N1 C2 C3 C4 3(4) . . . . ?
C2 C3 C4 C5 -2(4) . . . . ?
C3 C4 C5 C6 -1(4) . . . . ?
C2 N1 C6 C5 -3(3) . . . . ?
Al1 N1 C6 C5 179.4(15) . . . . ?
C4 C5 C6 N1 4(3) . . . . ?
C16 N11 C12 C13 -2(3) . . . . ?
Al1 N11 C12 C13 -178.5(17) . . . . ?
N11 C12 C13 C14 0(4) . . . . ?
C12 C13 C14 C15 1(4) . . . . ?
C13 C14 C15 C16 0(4) . . . . ?
C12 N11 C16 C15 2(3) . . . . ?
Al1 N11 C16 C15 178.8(17) . . . . ?
C14 C15 C16 N11 -1(4) . . . . ?
C26 N21 C22 C23 -2(3) . . . . ?
Al1 N21 C22 C23 175.9(17) . . . . ?
N21 C22 C23 C24 3(3) . . . . ?
C22 C23 C24 C25 -2(3) . . . . ?
C23 C24 C25 C26 1(3) . . . . ?
C24 C25 C26 N21 0(3) . . . . ?
C22 N21 C26 C25 1(3) . . . . ?
Al1 N21 C26 C25 -177.0(16) . . . . ?
C36 N31 C32 C33 -6(3) . . . . ?
Al1 N31 C32 C33 176.5(16) . . . . ?
N31 C32 C33 C34 10(3) . . . . ?
C32 C33 C34 C35 -7(3) . . . . ?
C33 C34 C35 C36 1(3) . . . . ?
C32 N31 C36 C35 0(3) . . . . ?
Al1 N31 C36 C35 177.5(15) . . . . ?
C34 C35 C36 N31 2(3) . . . . ?
